data_1504876
loop_
_publ_author_name
'Austin, Kerrie A. B.'
'Banwell, Martin G.'
'Willis, Anthony C.'

_publ_section_title
;
 A formal total synthesis of platencin.
;
_journal_issue 20
_journal_name_full 'Organic letters'
_journal_page_first 4465
_journal_page_last 4468
_journal_paper_doi 10.1021/ol801647h
_journal_volume 10
_journal_year 2008
_chemical_absolute_configuration syn
_chemical_compound_source local
_chemical_formula_moiety 'C13 H18 O'
_chemical_formula_sum 'C13 H18 O'
_chemical_formula_weight 190.29
_space_group_IT_number 19
_symmetry_cell_setting orthorhombic
_symmetry_space_group_name_Hall 'P 2ac 2ab'
_symmetry_space_group_name_H-M 'P 21 21 21'
_atom_sites_solution_hydrogens geom
_atom_sites_solution_primary direct
_audit_creation_date 08-03-04
_audit_creation_method CRYSTALS_ver_12.18
_audit_update_record
;
2008-03-04 - Report on C13 H18 O
             by Anthony C. Willis
             for  Kerrie Austin and Martin Banwell

2008-03-04 - passes checkcif tests with minor warnings  

;
_cell_angle_alpha 90
_cell_angle_beta 90
_cell_angle_gamma 90
_cell_formula_units_Z 4
_cell_length_a 7.1731(1)
_cell_length_b 11.4468(3)
_cell_length_c 12.9869(3)
_cell_measurement_reflns_used 11850
_cell_measurement_temperature 200
_cell_measurement_theta_max 30
_cell_measurement_theta_min 3
_cell_volume 1066.34(4)
_computing_cell_refinement 'Denzo/Scalepack (Otwinowski & Minor, 1997)'
_computing_data_collection 'COLLECT (Nonius BV, 1997)'
_computing_data_reduction 'Denzo/Scalepack (Otwinowski & Minor, 1997)'
_computing_molecular_graphics
; 
ORTEP-II (Johnson 1976) in teXsan (MSC, 1992-1997)
;
_computing_publication_material 'CRYSTALS (Watkin et al 2003)'
_computing_structure_refinement 'CRYSTALS (Watkin et al 2003)'
_computing_structure_solution 'SIR92 (Altomare et al, 1994)'
_diffrn_ambient_temperature 200
_diffrn_measured_fraction_theta_full 0.994
_diffrn_measured_fraction_theta_max 0.994
_diffrn_measurement_device_type 'Nonius KappaCCD'
_diffrn_measurement_method ' \f and \w scans with CCD '
_diffrn_radiation_monochromator graphite
_diffrn_radiation_type 'Mo K\a'
_diffrn_radiation_wavelength 0.71073
_diffrn_reflns_av_R_equivalents 0.034
_diffrn_reflns_limit_h_max 8
_diffrn_reflns_limit_h_min -10
_diffrn_reflns_limit_k_max 12
_diffrn_reflns_limit_k_min -16
_diffrn_reflns_limit_l_max 18
_diffrn_reflns_limit_l_min -18
_diffrn_reflns_number 18746
_diffrn_reflns_theta_full 29.119
_diffrn_reflns_theta_max 30.020
_diffrn_reflns_theta_min 3.352
_diffrn_standards_number 0
_exptl_absorpt_coefficient_mu 0.072
_exptl_absorpt_correction_T_max 0.989
_exptl_absorpt_correction_T_min 0.976
_exptl_absorpt_correction_type integration
_exptl_absorpt_process_details
;
via Gaussian method (Coppens, 1970) implemented in maXus (2000)
;
_exptl_crystal_colour colourless
_exptl_crystal_density_diffrn 1.185
_exptl_crystal_density_meas ?
_exptl_crystal_description block
_exptl_crystal_F_000 416
_exptl_crystal_size_max 0.44
_exptl_crystal_size_mid 0.28
_exptl_crystal_size_min 0.16
_refine_diff_density_max 0.19
_refine_diff_density_min -0.10
_refine_ls_abs_structure_details
;
The enantiomer has been assigned by reference to an unchanging chiral
centre in the synthetic procedure.
;
_refine_ls_extinction_method None
_refine_ls_goodness_of_fit_ref 1.1162
_refine_ls_hydrogen_treatment refxyz
_refine_ls_matrix_type full
_refine_ls_number_parameters 181
_refine_ls_number_reflns 1550
_refine_ls_number_restraints 0
_refine_ls_R_factor_all 0.0354
_refine_ls_R_factor_gt 0.0301
_refine_ls_shift/su_max 0.000919
_refine_ls_structure_factor_coef F
_refine_ls_weighting_details
;
 Method, part 1, Chebychev polynomial, 
(Carruthers & Watkin, 1979, Prince, 1982) 
 [weight] = 1.0/[A~0~*T~0~(x)+A~1~*T~1~(x) ... +A~n-1~]*T~n-1~(x)] 
 where A~i~ are the Chebychev coefficients listed below and x= Fcalc/Fmax 
 Method = Robust Weighting (Prince, 1982) 
 W = [weight] * [1-(deltaF/6*sigmaF)^2^]^2^ 
 A~i~ are: 
 1.05 0.649 0.729 
;
_refine_ls_weighting_scheme calc
_refine_ls_wR_factor_all 0.0398
_refine_ls_wR_factor_gt 0.0364
_refine_ls_wR_factor_ref 0.0364
_reflns_limit_h_max 10
_reflns_limit_h_min 0
_reflns_limit_k_max 16
_reflns_limit_k_min 0
_reflns_limit_l_max 18
_reflns_limit_l_min 0
_reflns_number_gt 1550
_reflns_number_total 1786
_reflns_threshold_expression I>2.0\s(I)
_oxford_diffrn_Wilson_B_factor 2.41
_oxford_diffrn_Wilson_scale 0.30
_oxford_refine_ls_scale 2.028(5)
_oxford_structure_analysis_title '3031458 ban0802'
_cod_data_source_file ol801647h_si_002.cif
_cod_data_source_block ban0802
_cod_depositor_comments
;
The following automatic conversions were performed:

'_symmetry_cell_setting' value 'Orthorhombic' changed to
'orthorhombic' according to
/home/saulius/struct/CIF-dictionaries/cif_core.dic dictionary named
'cif_core.dic' version 2.4.1 from 2010-06-29.

Automatic conversion script
Id: cif_fix_values 1715 2011-07-08 13:25:40Z adriana 

The following automatic conversions were performed:

'_exptl_crystal_density_meas' value 'not measured' was changed to '?'
- the value is perceived as not measured.

Automatic conversion script
Id: cif_fix_values 3008 2015-01-20 13:52:24Z robertas 
;
_cod_original_sg_symbol_H-M 'P 21 21 21 '
_cod_database_code 1504876

loop_
_symmetry_equiv_pos_as_xyz
x,y,z
x+1/2,-y+1/2,-z
-x,y+1/2,-z+1/2
-x+1/2,-y,z+1/2

loop_
_atom_site_label
_atom_site_type_symbol
_atom_site_fract_x
_atom_site_fract_y
_atom_site_fract_z
_atom_site_U_iso_or_equiv
_atom_site_occupancy
_atom_site_adp_type
O1 O 0.07261(14) 0.57334(10) 0.45958(8) 0.0489 1.0000 Uani
C1 C 0.22500(16) 0.56343(10) 0.41980(9) 0.0337 1.0000 Uani
C2 C 0.39933(17) 0.54672(12) 0.48319(9) 0.0367 1.0000 Uani
C3 C 0.55569(16) 0.62980(11) 0.44912(8) 0.0332 1.0000 Uani
C4 C 0.59156(14) 0.62644(8) 0.33332(7) 0.0253 1.0000 Uani
C5 C 0.73426(16) 0.72073(10) 0.30309(8) 0.0326 1.0000 Uani
C6 C 0.77632(17) 0.71318(10) 0.18890(9) 0.0338 1.0000 Uani
C7 C 0.65396(18) 0.62561(11) 0.13500(9) 0.0351 1.0000 Uani
C8 C 0.69723(19) 0.50472(10) 0.18047(9) 0.0372 1.0000 Uani
C9 C 0.67173(17) 0.50753(10) 0.29880(9) 0.0328 1.0000 Uani
C10 C 0.44742(17) 0.65348(11) 0.15669(8) 0.0350 1.0000 Uani
C11 C 0.40988(15) 0.65290(8) 0.27439(7) 0.0276 1.0000 Uani
C12 C 0.25261(15) 0.56832(11) 0.30444(9) 0.0340 1.0000 Uani
C13 C 0.9116(2) 0.77325(13) 0.14330(12) 0.0500 1.0000 Uani
H21 H 0.366(3) 0.5547(13) 0.5573(12) 0.0441 1.0000 Uiso
H22 H 0.441(3) 0.4633(15) 0.4736(13) 0.0441 1.0000 Uiso
H31 H 0.522(2) 0.7105(13) 0.4715(13) 0.0398 1.0000 Uiso
H32 H 0.671(3) 0.6047(14) 0.4871(12) 0.0398 1.0000 Uiso
H51 H 0.682(2) 0.7990(12) 0.3242(13) 0.0392 1.0000 Uiso
H52 H 0.856(2) 0.7093(13) 0.3486(13) 0.0392 1.0000 Uiso
H71 H 0.683(3) 0.6264(14) 0.0584(12) 0.0422 1.0000 Uiso
H81 H 0.832(3) 0.4825(14) 0.1661(12) 0.0447 1.0000 Uiso
H82 H 0.621(3) 0.4434(13) 0.1466(13) 0.0447 1.0000 Uiso
H91 H 0.789(3) 0.4944(13) 0.3354(12) 0.0393 1.0000 Uiso
H92 H 0.586(3) 0.4398(13) 0.3211(11) 0.0393 1.0000 Uiso
H101 H 0.419(3) 0.7276(14) 0.1251(13) 0.0421 1.0000 Uiso
H102 H 0.374(3) 0.5927(14) 0.1237(12) 0.0421 1.0000 Uiso
H111 H 0.368(2) 0.7329(13) 0.2947(12) 0.0332 1.0000 Uiso
H121 H 0.136(3) 0.5956(14) 0.2737(13) 0.0408 1.0000 Uiso
H122 H 0.288(3) 0.4882(14) 0.2812(13) 0.0408 1.0000 Uiso
H131 H 0.994(3) 0.8303(17) 0.1847(14) 0.0601 1.0000 Uiso
H132 H 0.928(3) 0.7654(16) 0.0706(16) 0.0601 1.0000 Uiso

loop_
_atom_site_aniso_label
_atom_site_aniso_U_11
_atom_site_aniso_U_22
_atom_site_aniso_U_33
_atom_site_aniso_U_23
_atom_site_aniso_U_13
_atom_site_aniso_U_12
O1 0.0316(4) 0.0650(6) 0.0500(5) 0.0035(5) 0.0109(4) 0.0029(4)
C1 0.0298(5) 0.0353(5) 0.0360(5) 0.0007(4) 0.0034(4) -0.0014(4)
C2 0.0331(5) 0.0486(6) 0.0284(4) 0.0061(4) 0.0029(4) 0.0013(5)
C3 0.0316(5) 0.0444(5) 0.0235(4) -0.0004(4) -0.0007(4) -0.0031(4)
C4 0.0248(4) 0.0277(4) 0.0234(4) -0.0002(3) -0.0007(3) -0.0007(3)
C5 0.0326(5) 0.0341(5) 0.0311(5) -0.0016(4) 0.0003(4) -0.0077(4)
C6 0.0349(5) 0.0337(5) 0.0328(5) 0.0047(4) 0.0038(4) -0.0016(4)
C7 0.0388(5) 0.0411(5) 0.0253(4) -0.0009(4) 0.0043(4) -0.0026(5)
C8 0.0430(6) 0.0333(5) 0.0353(5) -0.0067(4) 0.0069(5) 0.0013(5)
C9 0.0329(5) 0.0310(4) 0.0343(5) 0.0012(4) 0.0029(4) 0.0065(4)
C10 0.0365(5) 0.0431(6) 0.0254(4) 0.0037(4) -0.0036(4) -0.0015(5)
C11 0.0273(4) 0.0287(4) 0.0268(4) 0.0002(3) -0.0024(3) 0.0020(4)
C12 0.0262(4) 0.0431(5) 0.0328(5) -0.0007(4) -0.0009(4) -0.0046(4)
C13 0.0492(7) 0.0498(7) 0.0510(7) 0.0085(6) 0.0107(6) -0.0117(7)

loop_
_atom_type_symbol
_atom_type_scat_dispersion_real
_atom_type_scat_dispersion_imag
_atom_type_scat_Cromer_Mann_a1
_atom_type_scat_Cromer_Mann_b1
_atom_type_scat_Cromer_Mann_a2
_atom_type_scat_Cromer_Mann_b2
_atom_type_scat_Cromer_Mann_a3
_atom_type_scat_Cromer_Mann_b3
_atom_type_scat_Cromer_Mann_a4
_atom_type_scat_Cromer_Mann_b4
_atom_type_scat_Cromer_Mann_c
_atom_type_scat_source
C 0.0033 0.0016 2.3100 20.8439 1.0200 10.2075 1.5886 0.5687 0.8650 51.6512 0.2156 'International Tables Vol C 4.2.6.8 and 6.1.1.4'
H 0.0000 0.0000 0.4930 10.5109 0.3229 26.1257 0.1402 3.1424 0.0408 57.7998 0.0030 'International Tables Vol C 4.2.6.8 and 6.1.1.4'
O 0.0106 0.0060 3.0485 13.2771 2.2868 5.7011 1.5463 0.3239 0.8670 32.9089 0.2508 'International Tables Vol C 4.2.6.8 and 6.1.1.4'

loop_
_exptl_crystal_face_index_h
_exptl_crystal_face_index_k
_exptl_crystal_face_index_l
_exptl_crystal_face_perp_dist
1 0 0 0.200
0 1 1 0.140
0 -1 -1 0.140
0 -1 1 0.090
0 1 -1 0.070
6 0 -6 0.156
-1 0 1 0.280
-3 -3 -3 0.186

loop_
_geom_angle_atom_site_label_1
_geom_angle_atom_site_label_2
_geom_angle_atom_site_label_3
_geom_angle
_geom_angle_publ_flag
O1 C1 C2 121.71(11) yes
O1 C1 C12 122.41(11) yes
C2 C1 C12 115.88(10) yes
C1 C2 C3 111.68(9) yes
C1 C2 H21 108.3(10) no
C3 C2 H21 113.6(10) no
C1 C2 H22 107.2(11) no
C3 C2 H22 109.7(10) no
H21 C2 H22 106.1(13) no
C2 C3 C4 113.05(9) yes
C2 C3 H31 108.4(10) no
C4 C3 H31 110.5(10) no
C2 C3 H32 106.3(9) no
C4 C3 H32 109.8(9) no
H31 C3 H32 108.6(14) no
C3 C4 C5 110.24(8) yes
C3 C4 C9 111.78(9) yes
C5 C4 C9 107.25(9) yes
C3 C4 C11 109.98(8) yes
C5 C4 C11 107.33(8) yes
C9 C4 C11 110.11(8) yes
C4 C5 C6 110.01(9) yes
C4 C5 H51 107.9(9) no
C6 C5 H51 113.0(9) no
C4 C5 H52 108.6(9) no
C6 C5 H52 111.9(9) no
H51 C5 H52 105.2(13) no
C5 C6 C7 112.14(9) yes
C5 C6 C13 123.50(12) yes
C7 C6 C13 124.29(12) yes
C6 C7 C8 107.66(10) yes
C6 C7 C10 109.73(9) yes
C8 C7 C10 108.08(10) yes
C6 C7 H71 109.1(9) no
C8 C7 H71 110.0(9) no
C10 C7 H71 112.1(10) no
C7 C8 C9 109.82(9) yes
C7 C8 H81 110.3(9) no
C9 C8 H81 107.4(9) no
C7 C8 H82 110.7(10) no
C9 C8 H82 112.9(10) no
H81 C8 H82 105.6(14) no
C4 C9 C8 110.52(9) yes
C4 C9 H91 108.3(9) no
C8 C9 H91 112.3(10) no
C4 C9 H92 110.9(9) no
C8 C9 H92 109.5(8) no
H91 C9 H92 105.2(13) no
C7 C10 C11 110.23(9) yes
C7 C10 H101 108.1(11) no
C11 C10 H101 112.6(10) no
C7 C10 H102 107.0(11) no
C11 C10 H102 109.7(10) no
H101 C10 H102 109.0(14) no
C4 C11 C10 110.07(8) yes
C4 C11 C12 111.76(8) yes
C10 C11 C12 112.34(8) yes
C4 C11 H111 107.7(9) no
C10 C11 H111 107.9(9) no
C12 C11 H111 106.8(9) no
C11 C12 C1 111.78(9) yes
C11 C12 H121 108.8(10) no
C1 C12 H121 107.7(10) no
C11 C12 H122 108.5(10) no
C1 C12 H122 107.4(10) no
H121 C12 H122 112.7(14) no
C6 C13 H131 120.8(11) no
C6 C13 H132 118.9(13) no
H131 C13 H132 120.2(17) no

loop_
_geom_bond_atom_site_label_1
_geom_bond_atom_site_label_2
_geom_bond_distance
_geom_bond_publ_flag
O1 C1 1.2143(15) yes
C1 C2 1.5094(16) yes
C1 C12 1.5122(16) yes
C2 C3 1.5357(16) yes
C2 H21 0.996(16) no
C2 H22 1.007(17) no
C3 C4 1.5261(13) yes
C3 H31 0.997(15) no
C3 H32 1.003(18) no
C4 C5 1.5384(14) yes
C4 C9 1.5442(14) yes
C4 C11 1.5414(14) yes
C5 C6 1.5158(16) yes
C5 H51 1.008(15) no
C5 H52 1.063(17) no
C6 C7 1.5051(17) yes
C6 C13 1.3285(17) yes
C7 C8 1.5361(17) yes
C7 C10 1.5415(17) yes
C7 H71 1.017(16) no
C8 C9 1.5478(16) yes
C8 H81 1.020(18) no
C8 H82 0.995(16) no
C9 H91 0.975(17) no
C9 H92 1.033(16) no
C10 C11 1.5521(14) yes
C10 H101 0.965(16) no
C10 H102 0.973(17) no
C11 C12 1.5370(15) yes
C11 H111 0.999(15) no
C12 H121 0.977(18) no
C12 H122 0.998(16) no
C13 H131 1.03(2) no
C13 H132 0.96(2) no

loop_
_geom_contact_atom_site_label_1
_geom_contact_atom_site_label_2
_geom_contact_distance
_geom_contact_site_symmetry_2
_geom_contact_publ_flag
O1 C8 3.574(2) 4_565 no
O1 C5 3.587(2) 1_455 no
C1 C13 3.559(2) 3_645 no

loop_
_geom_torsion_atom_site_label_1
_geom_torsion_atom_site_label_2
_geom_torsion_atom_site_label_3
_geom_torsion_atom_site_label_4
_geom_torsion
_geom_torsion_publ_flag
O1 C1 C2 C3 -131.9(1) no
O1 C1 C12 C11 130.7(1) no
C1 C2 C3 C4 -50.9(1) no
C1 C12 C11 C4 52.4(1) no
C1 C12 C11 C10 176.72(9) no
C2 C1 C12 C11 -48.7(1) no
C2 C3 C4 C5 173.93(9) no
C2 C3 C4 C9 -66.9(1) no
C2 C3 C4 C11 55.8(1) no
C3 C2 C1 C12 47.5(1) no
C3 C4 C5 C6 177.29(9) no
C3 C4 C9 C8 177.16(9) no
C3 C4 C11 C10 178.18(9) no
C3 C4 C11 C12 -56.3(1) no
C4 C5 C6 C7 6.0(1) no
C4 C5 C6 C13 -171.0(1) no
C4 C9 C8 C7 5.8(1) no
C4 C11 C10 C7 0.9(1) no
C5 C4 C9 C8 -61.9(1) no
C5 C4 C11 C10 58.2(1) no
C5 C4 C11 C12 -176.21(8) no
C5 C6 C7 C8 -63.1(1) no
C5 C6 C7 C10 54.3(1) no
C6 C5 C4 C9 55.4(1) no
C6 C5 C4 C11 -62.9(1) no
C6 C7 C8 C9 55.4(1) no
C6 C7 C10 C11 -57.8(1) no
C7 C10 C11 C12 -124.4(1) no
C8 C7 C6 C13 113.9(1) no
C8 C7 C10 C11 59.4(1) no
C8 C9 C4 C11 54.6(1) no
C9 C4 C11 C10 -58.2(1) no
C9 C4 C11 C12 67.4(1) no
C9 C8 C7 C10 -63.1(1) no
C10 C7 C6 C13 -128.7(1) no

loop_
_cod_related_entry_id
_cod_related_entry_code
_cod_related_entry_database
1 30651496 ChemSpider
